data_7212396
loop_
_publ_author_name
'Law, Ga-Lai'
'Wong, Ka-Leung'
'Lau, Kok-Kin'
'Lap, Sze-to'
'Tanner, Peter A.'
'Kuo, Fonchu'
'Wong, Wing-Tak'

_publ_section_title
;
 Nonlinear optical activity in dipolar organic--lanthanide complexes
;
_journal_issue 20
_journal_name_full 'Journal of Materials Chemistry'
_journal_page_first 4074
_journal_paper_doi 10.1039/b926376d
_journal_volume 20
_journal_year 2010
_chemical_absolute_configuration ad
_chemical_formula_moiety 'C27 H21 Nd O6 '
_chemical_formula_sum 'C27 H21 Nd O6'
_chemical_formula_weight 585.70
_space_group_IT_number 161
_symmetry_cell_setting trigonal
_symmetry_Int_Tables_number 161
_symmetry_space_group_name_Hall 'R 3 -2"c'
_symmetry_space_group_name_H-M 'R 3 c :H'
_audit_creation_date 2006-12-28
_audit_creation_method 'by CrystalStructure 3.6.0'
_cell_angle_alpha 90
_cell_angle_beta 90
_cell_angle_gamma 120
_cell_formula_units_Z 6
_cell_length_a 22.657(3)
_cell_length_b 22.657(3)
_cell_length_c 7.830(1)
_cell_measurement_reflns_used 7574
_cell_measurement_temperature 301(1)
_cell_measurement_theta_max 27.5
_cell_measurement_theta_min 1.8
_cell_volume 3480.9(8)
_computing_cell_refinement 'SAINT (Bruker, 1999)'
_computing_data_collection 'SMART (Bruker, 1998)'
_computing_data_reduction 'SAINT & CrystalStructure (Rigaku/MSC and Rigaku Corporation, 2003)'
_computing_molecular_graphics 'ORTEP-II (Johnson, 1976)'
_computing_publication_material 'CrystalStructure 3.6.0'
_computing_structure_refinement 'CRYSTALS (Watkin et al., 1996)'
_computing_structure_solution 'SIR92 (Altomare et al., 1994)'
_diffrn_measured_fraction_theta_full 0.9947
_diffrn_measured_fraction_theta_max 0.9947
_diffrn_measurement_device_type ' Bruker SMART 1000 CCD'
_diffrn_measurement_method '\w & \f scan'
_diffrn_radiation_type 'Mo K\a'
_diffrn_radiation_wavelength 0.71073
_diffrn_reflns_av_R_equivalents 0.023
_diffrn_reflns_limit_h_max 28
_diffrn_reflns_limit_h_min -29
_diffrn_reflns_limit_k_max 29
_diffrn_reflns_limit_k_min -28
_diffrn_reflns_limit_l_max 10
_diffrn_reflns_limit_l_min -9
_diffrn_reflns_number 7574
_diffrn_reflns_theta_full 27.47
_diffrn_reflns_theta_max 27.47
_exptl_absorpt_coefficient_mu 2.277
_exptl_absorpt_correction_T_max 0.955
_exptl_absorpt_correction_T_min 0.761
_exptl_absorpt_correction_type multi-scan
_exptl_absorpt_process_details 'SADABS (Sheldrick, 1997)'
_exptl_crystal_colour pink
_exptl_crystal_density_diffrn 1.676
_exptl_crystal_density_method 'not measured'
_exptl_crystal_description prism
_exptl_crystal_F_000 1746.00
_exptl_crystal_size_max 0.41
_exptl_crystal_size_mid 0.04
_exptl_crystal_size_min 0.02
_refine_diff_density_max 0.71
_refine_diff_density_min -0.65
_refine_ls_abs_structure_details 'Flack (1983). 758 Friedel Pairs'
_refine_ls_abs_structure_Flack -0.04(2)
_refine_ls_extinction_method none
_refine_ls_goodness_of_fit_ref 1.067
_refine_ls_hydrogen_treatment constr
_refine_ls_number_parameters 111
_refine_ls_number_reflns 1236
_refine_ls_R_factor_gt 0.0150
_refine_ls_shift/su_max 0.0130
_refine_ls_structure_factor_coef F
_refine_ls_weighting_details 'w = 1/[0.0001Fo^2^ + 0.35\s(Fo^2^) + 0.0001]'
_refine_ls_weighting_scheme calc
_refine_ls_wR_factor_ref 0.0170
_reflns_number_gt 1234
_reflns_number_total 1702
_reflns_threshold_expression F^2^>2.0\s(F^2^)
_cod_data_source_file b926376d.txt
_cod_data_source_block Nd-wt1353w
_cod_original_cell_volume 3481.3(9)
_cod_original_sg_symbol_H-M 'R 3 c'
_cod_original_formula_sum 'C27 H21 Nd O6 '
_cod_database_code 7212396

loop_
_symmetry_equiv_pos_site_id
_symmetry_equiv_pos_as_xyz
1 +X,+Y,+Z
2 -Y,+X-Y,+Z
3 -X+Y,-X,+Z
4 -X+Y,+Y,1/2+Z
5 +X,+X-Y,1/2+Z
6 -Y,-X,1/2+Z
7 2/3+X,1/3+Y,1/3+Z
8 2/3-Y,1/3+X-Y,1/3+Z
9 2/3-X+Y,1/3-X,1/3+Z
10 2/3-X+Y,1/3+Y,5/6+Z
11 2/3+X,1/3+X-Y,5/6+Z
12 2/3-Y,1/3-X,5/6+Z
13 1/3+X,2/3+Y,2/3+Z
14 1/3-Y,2/3+X-Y,2/3+Z
15 1/3-X+Y,2/3-X,2/3+Z
16 1/3-X+Y,2/3+Y,1/6+Z
17 1/3+X,2/3+X-Y,1/6+Z
18 1/3-Y,2/3-X,1/6+Z

loop_
_atom_site_label
_atom_site_type_symbol
_atom_site_fract_x
_atom_site_fract_y
_atom_site_fract_z
_atom_site_U_iso_or_equiv
_atom_site_adp_type
_atom_site_occupancy
_atom_site_symmetry_multiplicity
_atom_site_calc_flag
_atom_site_refinement_flags
Nd(1) Nd 0.0000 0.0000 -0.00002(10) 0.01708(4) Uani 1.00 3 d S
O(1) O 0.07819(13) 0.12069(12) 0.0460(3) 0.0369(7) Uani 1.00 1 d .
O(2) O 0.08074(11) 0.06138(11) 0.2633(3) 0.0230(5) Uani 1.00 1 d .
C(1) C 0.1006(2) 0.1187(2) 0.1898(4) 0.0236(8) Uani 1.00 1 d .
C(2) C 0.1515(2) 0.1824(2) 0.2743(4) 0.0265(9) Uani 1.00 1 d .
C(3) C 0.1663(2) 0.2428(2) 0.2163(4) 0.0302(10) Uani 1.00 1 d .
C(4) C 0.2134(2) 0.3099(2) 0.2910(4) 0.0319(9) Uani 1.00 1 d .
C(5) C 0.2614(2) 0.3190(2) 0.4154(5) 0.0368(10) Uani 1.00 1 d .
C(6) C 0.3033(2) 0.3834(2) 0.4828(5) 0.0461(11) Uani 1.00 1 d .
C(7) C 0.2981(2) 0.4388(2) 0.4306(5) 0.0481(13) Uani 1.00 1 d .
C(8) C 0.2514(2) 0.4299(2) 0.3083(6) 0.0464(12) Uani 1.00 1 d .
C(9) C 0.2093(2) 0.3662(2) 0.2377(5) 0.0399(11) Uani 1.00 1 d .
H(1) H 0.1741 0.1796 0.3734 0.032 Uiso 1.00 1 c R
H(2) H 0.1439 0.2432 0.1141 0.036 Uiso 1.00 1 c R
H(3) H 0.2653 0.2813 0.4537 0.044 Uiso 1.00 1 c R
H(4) H 0.3363 0.3895 0.5664 0.055 Uiso 1.00 1 c R
H(5) H 0.3266 0.4825 0.4791 0.058 Uiso 1.00 1 c R
H(6) H 0.2477 0.4678 0.2711 0.056 Uiso 1.00 1 c R
H(7) H 0.1773 0.3610 0.1521 0.048 Uiso 1.00 1 c R

loop_
_atom_site_aniso_label
_atom_site_aniso_U_11
_atom_site_aniso_U_22
_atom_site_aniso_U_33
_atom_site_aniso_U_12
_atom_site_aniso_U_13
_atom_site_aniso_U_23
Nd(1) 0.01862(7) 0.01862(7) 0.01400(9) 0.00931(4) 0.0000 0.0000
O(1) 0.048(2) 0.0223(12) 0.0271(13) 0.0079(11) -0.0108(11) 0.0017(10)
O(2) 0.0209(11) 0.0196(10) 0.0252(11) 0.0076(9) 0.0011(10) -0.0003(10)
C(1) 0.022(2) 0.025(2) 0.024(2) 0.012(1) 0.0058(13) -0.0004(13)
C(2) 0.027(2) 0.025(2) 0.024(2) 0.010(2) -0.0037(13) -0.0013(13)
C(3) 0.029(2) 0.029(2) 0.029(2) 0.012(2) -0.003(1) -0.001(2)
C(4) 0.033(2) 0.022(2) 0.034(2) 0.009(1) 0.003(2) -0.001(1)
C(5) 0.040(2) 0.028(2) 0.037(2) 0.012(2) -0.002(2) 0.002(2)
C(6) 0.042(2) 0.042(2) 0.040(2) 0.010(2) -0.007(2) -0.010(2)
C(7) 0.050(3) 0.022(2) 0.051(3) 0.002(2) 0.008(2) -0.009(2)
C(8) 0.054(3) 0.023(2) 0.060(3) 0.017(2) 0.017(2) 0.001(2)
C(9) 0.040(2) 0.036(2) 0.045(2) 0.019(2) 0.000(2) 0.002(2)

loop_
_atom_type_symbol
_atom_type_description
_atom_type_scat_dispersion_real
_atom_type_scat_dispersion_imag
_atom_type_scat_source
C C 0.003 0.002
;
International Tables for Crystallography
(1992, Vol. C, Tables 4.2.6.8 and 6.1.1.4)
;
H H 0.000 0.000
;
International Tables for Crystallography
(1992, Vol. C, Table 6.1.1.4)
;
O O 0.011 0.006
;
International Tables for Crystallography
(1992, Vol. C, Tables 4.2.6.8 and 6.1.1.4)
;
Nd Nd -0.194 3.018
;
International Tables for Crystallography
(1992, Vol. C, Tables 4.2.6.8 and 6.1.1.4)
;

loop_
_geom_angle_atom_site_label_1
_geom_angle_atom_site_label_2
_geom_angle_atom_site_label_3
_geom_angle
_geom_angle_site_symmetry_1
_geom_angle_site_symmetry_2
_geom_angle_site_symmetry_3
Nd(1) Nd(1) Nd(1) 180.0000 4_555 . 4_554
O(1) Nd(1) Nd(1) 98.54(6) . . 4_554
O(1) Nd(1) Nd(1) 98.54(6) 2_555 . 4_554
O(1) Nd(1) Nd(1) 98.54(6) 3_555 . 4_554
O(2) Nd(1) Nd(1) 141.26(5) . . 4_554
O(2) Nd(1) Nd(1) 141.26(6) 2_555 . 4_554
O(2) Nd(1) Nd(1) 141.26(5) 3_555 . 4_554
Nd(1) Nd(1) O(2) 38.74(6) . 4_554 4_554
O(2) Nd(1) Nd(1) 41.76(6) 4_554 . 4_554
Nd(1) Nd(1) O(2) 38.74(5) . 4_554 5_554
O(2) Nd(1) Nd(1) 41.76(6) 5_554 . 4_554
Nd(1) Nd(1) O(2) 38.74(5) . 4_554 6_554
O(2) Nd(1) Nd(1) 41.76(5) 6_554 . 4_554
O(1) Nd(1) Nd(1) 81.46(6) . . 555
O(1) Nd(1) Nd(1) 81.46(6) 2_555 . 4_555
O(1) Nd(1) Nd(1) 81.46(6) 3_555 . 4_555
Nd(1) Nd(1) O(2) 41.76(5) . 4_555 .
O(2) Nd(1) Nd(1) 38.74(5) . . 4_555
Nd(1) Nd(1) O(2) 41.76(6) . 4_555 2_555
O(2) Nd(1) Nd(1) 38.74(6) 2_555 . 4_555
Nd(1) Nd(1) O(2) 41.76(6) . 4_555 3_555
O(2) Nd(1) Nd(1) 38.74(5) 3_555 . 4_555
O(2) Nd(1) Nd(1) 138.24(6) 4_554 . 4_555
O(2) Nd(1) Nd(1) 138.24(6) 5_554 . 4_555
O(2) Nd(1) Nd(1) 138.24(5) 6_554 . 4_555
Nd(1) Nd(1) O(1) 98.54(6) . 4_555 4_555
Nd(1) Nd(1) O(1) 98.54(6) . 4_555 5_555
O(1) Nd(1) O(1) 117.8(1) 2_555 . .
O(1) Nd(1) O(1) 117.84(9) 3_555 . .
O(2) Nd(1) O(1) 50.86(8) . . .
O(2) Nd(1) O(1) 81.11(8) 2_555 . .
O(2) Nd(1) O(1) 116.00(8) 3_555 . .
O(2) Nd(1) O(1) 73.38(8) 4_554 . .
O(2) Nd(1) O(1) 81.59(8) 5_554 . .
O(2) Nd(1) O(1) 139.85(8) 6_554 . .
Nd(1) O(1) C(1) 100.1(2) . . .
O(1) Nd(1) O(1) 117.84(9) 3_555 . 555
O(2) Nd(1) O(1) 116.00(8) . . 2_555
O(2) Nd(1) O(1) 50.86(7) 555 . 555
O(2) Nd(1) O(1) 81.11(8) 3_555 . 2_555
O(2) Nd(1) O(1) 81.59(8) 4_554 . 2_555
O(2) Nd(1) O(1) 139.85(8) 5_554 . 2_555
O(2) Nd(1) O(1) 73.38(8) 6_554 . 2_555
Nd(1) O(1) C(1) 100.1(2) . 2_555 2_555
O(2) Nd(1) O(1) 81.11(8) . . 3_555
O(2) Nd(1) O(1) 116.00(9) 2_555 . 3_555
O(2) Nd(1) O(1) 50.86(8) 3_555 . 3_555
O(2) Nd(1) O(1) 139.85(9) 4_554 . 3_555
O(2) Nd(1) O(1) 73.38(9) 5_554 . 3_555
O(2) Nd(1) O(1) 81.59(9) 6_554 . 3_555
Nd(1) O(1) C(1) 100.1(3) . 3_555 3_555
Nd(1) O(2) Nd(1) 99.51(7) . . 4_555
O(2) Nd(1) O(2) 65.62(8) 2_555 . .
O(2) Nd(1) O(2) 65.62(7) 3_555 . .
O(2) Nd(1) O(2) 123.84(7) 4_554 . .
O(2) Nd(1) O(2) 103.54(7) 5_554 . .
O(2) Nd(1) O(2) 162.7(1) 6_554 . .
Nd(1) O(2) C(1) 89.0(2) . . .
Nd(1) O(2) Nd(1) 99.5(1) . 2_555 4_555
O(2) Nd(1) O(2) 65.62(9) 3_555 . 2_555
O(2) Nd(1) O(2) 103.54(9) 4_554 . 2_555
O(2) Nd(1) O(2) 162.68(6) 5_554 . 2_555
O(2) Nd(1) O(2) 123.84(7) 6_554 . 2_555
Nd(1) O(2) C(1) 89.0(2) . 2_555 2_555
Nd(1) O(2) Nd(1) 99.51(9) . 3_555 4_555
O(2) Nd(1) O(2) 162.68(7) 4_554 . 555
O(2) Nd(1) O(2) 123.84(9) 5_554 . 555
O(2) Nd(1) O(2) 103.54(7) 6_554 . 555
Nd(1) O(2) C(1) 89.0(2) . 3_555 3_555
Nd(1) O(2) Nd(1) 99.5(1) . 4_554 4_554
O(2) Nd(1) O(2) 70.44(9) 5_554 . 4_554
O(2) Nd(1) O(2) 70.44(8) 6_554 . 4_554
Nd(1) O(2) C(1) 133.7(2) . 4_554 4_554
Nd(1) O(2) Nd(1) 99.51(9) . 5_554 4_554
O(2) Nd(1) O(2) 70.44(7) 6_554 . 5_554
Nd(1) O(2) C(1) 133.7(2) . 5_554 5_554
Nd(1) O(2) Nd(1) 99.51(7) . 6_554 4_554
Nd(1) O(2) C(1) 133.7(3) . 6_554 6_554
O(1) C(1) O(2) 120.0(3) . . .
O(1) C(1) C(2) 120.2(3) . . .
O(2) Nd(1) O(2) 70.44(8) . 4_555 2_555
O(2) Nd(1) O(2) 70.44(7) . 4_555 3_555
C(1) O(2) Nd(1) 133.7(3) . . 4_555
O(2) Nd(1) O(1) 73.38(8) . 4_555 4_555
O(2) Nd(1) O(1) 81.59(9) . 4_555 5_555
O(2) C(1) C(2) 119.8(3) . . .
C(1) C(2) C(3) 122.0(3) . . .
C(1) C(2) H(1) 119.0080 . . .
H(1) C(2) C(3) 119.0069 . . .
C(2) C(3) H(2) 116.1048 . . .
C(2) C(3) C(4) 127.8(3) . . .
H(2) C(3) C(4) 116.1047 . . .
C(3) C(4) C(5) 122.6(4) . . .
C(3) C(4) C(9) 118.8(4) . . .
C(9) C(4) C(5) 118.6(3) . . .
C(4) C(5) H(3) 120.1715 . . .
C(4) C(5) C(6) 119.7(4) . . .
C(4) C(9) H(7) 119.7129 . . .
C(4) C(9) C(8) 120.6(4) . . .
H(3) C(5) C(6) 120.1717 . . .
C(5) C(6) C(7) 121.3(4) . . .
C(5) C(6) H(4) 119.3646 . . .
C(6) C(7) C(8) 119.0(4) . . .
H(4) C(6) C(7) 119.3649 . . .
C(6) C(7) H(5) 120.4946 . . .
C(7) C(8) C(9) 120.9(5) . . .
H(5) C(7) C(8) 120.4943 . . .
C(7) C(8) H(6) 119.5588 . . .
C(8) C(9) H(7) 119.7134 . . .
H(6) C(8) C(9) 119.5585 . . .

loop_
_geom_bond_atom_site_label_1
_geom_bond_atom_site_label_2
_geom_bond_distance
_geom_bond_site_symmetry_2
Nd(1) Nd(1) 3.915(1) 4_554
Nd(1) Nd(1) 3.915(1) 4_555
Nd(1) Nd(1) 3.915(1) 5_554
Nd(1) Nd(1) 3.915(1) 5_555
Nd(1) Nd(1) 3.915(1) 6_554
Nd(1) Nd(1) 3.915(1) 6_555
Nd(1) O(1) 2.429(2) .
Nd(1) O(1) 2.429(3) 2_555
Nd(1) O(1) 2.429(3) 3_555
Nd(1) O(2) 2.644(2) .
Nd(1) O(2) 2.644(3) 2_555
Nd(1) O(2) 2.644(2) 3_555
Nd(1) O(2) 2.484(3) 4_554
Nd(1) O(2) 2.484(2) 5_554
Nd(1) O(2) 2.484(2) 6_554
O(1) Nd(1) 2.429(2) .
O(1) Nd(1) 2.429(2) 2_555
O(1) Nd(1) 2.429(2) 3_555
O(1) C(1) 1.245(4) .
O(2) Nd(1) 2.644(2) .
O(2) Nd(1) 2.644(2) 2_555
O(2) Nd(1) 2.644(2) 3_555
O(2) Nd(1) 2.484(2) 4_555
O(2) C(1) 1.280(4) .
C(1) C(2) 1.477(4) .
C(2) C(3) 1.316(6) .
C(2) H(1) 0.9500 .
C(3) C(4) 1.473(4) .
C(3) H(2) 0.9500 .
C(4) C(5) 1.395(6) .
C(4) C(9) 1.390(7) .
C(5) C(6) 1.386(5) .
C(5) H(3) 0.9500 .
C(6) C(7) 1.381(8) .
C(6) H(4) 0.9500 .
C(7) C(8) 1.366(7) .
C(7) H(5) 0.9500 .
C(8) C(9) 1.385(5) .
C(8) H(6) 0.9500 .
C(9) H(7) 0.9500 .

loop_
_geom_contact_atom_site_label_1
_geom_contact_atom_site_label_2
_geom_contact_distance
_geom_contact_site_symmetry_1
_geom_contact_site_symmetry_2
Nd(1) Nd(1) 3.915(1) . 4_555
Nd(1) Nd(1) 3.915(1) 4_554 .
Nd(1) Nd(1) 13.3391(2) . 13_554
